data_4334629
loop_
_publ_author_name
'Vadapalli Chandrasekhar'
'Prasenjit Bag'
'Manfred Speldrich'
'Jan van Leusen'
'Paul K\"ogerler'

_publ_section_title
;
 Synthesis, Structure, and Magnetic Properties of a New Family of
 Tetra-nuclear {Mn2IIILn2} (Ln = Dy, Gd, Tb, Ho) Clusters With an
 Arch-Type Topology: Single-Molecule Magnetism Behavior in the Dysprosium
 and Terbium Analogues
;
_journal_name_full 'Inorganic Chemistry'
_journal_page_first 5035
_journal_page_last 5044
_journal_paper_doi 10.1021/ic302742u
_journal_volume 52
_journal_year 2013
_chemical_formula_sum 'C61 H105 Cl2 Ho2 Mn2 N4 O25'
_chemical_formula_weight 1802.11
_chemical_name_systematic
;
 ?
;
_space_group_IT_number 14
_symmetry_cell_setting monoclinic
_symmetry_space_group_name_Hall '-P 2ybc'
_symmetry_space_group_name_H-M 'P 1 21/c 1'
_atom_sites_solution_hydrogens geom
_atom_sites_solution_primary direct
_atom_sites_solution_secondary difmap
_audit_creation_method SHELXL-97
_cell_angle_alpha 90.000(5)
_cell_angle_beta 108.600(5)
_cell_angle_gamma 90.000(5)
_cell_formula_units_Z 4
_cell_length_a 15.665(5)
_cell_length_b 32.486(5)
_cell_length_c 15.691(5)
_cell_measurement_reflns_used 6501
_cell_measurement_temperature 100(2)
_cell_measurement_theta_max 26.19
_cell_measurement_theta_min 2.31
_cell_volume 7568(4)
_computing_cell_refinement 'Bruker SMART'
_computing_data_collection 'Bruker SMART'
_computing_data_reduction 'Bruker SAINT'
_computing_molecular_graphics 'Bruker SHELXTL'
_computing_publication_material 'Bruker SHELXTL'
_computing_structure_refinement 'Bruker SHELXTL'
_computing_structure_solution 'Bruker SHELXTL'
_diffrn_ambient_temperature 100(2)
_diffrn_measured_fraction_theta_full 0.997
_diffrn_measured_fraction_theta_max 0.997
_diffrn_radiation_monochromator graphite
_diffrn_radiation_source 'fine-focus sealed tube'
_diffrn_radiation_type MoK\a
_diffrn_radiation_wavelength 0.71069
_diffrn_reflns_av_R_equivalents 0.0765
_diffrn_reflns_av_sigmaI/netI 0.0825
_diffrn_reflns_limit_h_max 18
_diffrn_reflns_limit_h_min -16
_diffrn_reflns_limit_k_max 38
_diffrn_reflns_limit_k_min -39
_diffrn_reflns_limit_l_max 19
_diffrn_reflns_limit_l_min -17
_diffrn_reflns_number 40300
_diffrn_reflns_theta_full 25.50
_diffrn_reflns_theta_max 25.50
_diffrn_reflns_theta_min 1.86
_exptl_absorpt_coefficient_mu 2.540
_exptl_absorpt_correction_T_max 1.0
_exptl_absorpt_correction_T_min 0.681065
_exptl_absorpt_correction_type empirical
_exptl_absorpt_process_details SADABS
_exptl_crystal_colour Green
_exptl_crystal_density_diffrn 1.584
_exptl_crystal_description Block
_exptl_crystal_F_000 3668
_exptl_crystal_size_max 0.13
_exptl_crystal_size_mid 0.11
_exptl_crystal_size_min 0.09
_refine_diff_density_max 3.028
_refine_diff_density_min -1.163
_refine_diff_density_rms 0.204
_refine_ls_extinction_method none
_refine_ls_goodness_of_fit_ref 1.039
_refine_ls_hydrogen_treatment mixed
_refine_ls_matrix_type fullcycle
_refine_ls_number_parameters 897
_refine_ls_number_reflns 14027
_refine_ls_number_restraints 13
_refine_ls_restrained_S_all 2.633
_refine_ls_R_factor_all 0.0840
_refine_ls_R_factor_gt 0.0579
_refine_ls_shift/su_max 0.000
_refine_ls_shift/su_mean 0.000
_refine_ls_structure_factor_coef Fsqd
_refine_ls_weighting_details 'calc w=1/[\s^2^(Fo^2^)+(0.0982P)^2^+6.3689P] where P=(Fo^2^+2Fc^2^)/3'
_refine_ls_weighting_scheme calc
_refine_ls_wR_factor_gt 0.1543
_refine_ls_wR_factor_ref 0.1771
_reflns_number_gt 10246
_reflns_number_total 14027
_reflns_threshold_expression >2sigma(I)
_cod_data_source_file ic302742u_si_002_4.cif
_cod_data_source_block Mn2Ho2
_cod_database_code 4334629

loop_
_symmetry_equiv_pos_as_xyz
'x, y, z'
'-x, y+1/2, -z+1/2'
'-x, -y, -z'
'x, -y-1/2, z-1/2'

loop_
_atom_site_label
_atom_site_type_symbol
_atom_site_fract_x
_atom_site_fract_y
_atom_site_fract_z
_atom_site_U_iso_or_equiv
_atom_site_adp_type
_atom_site_occupancy
_atom_site_symmetry_multiplicity
_atom_site_calc_flag
_atom_site_refinement_flags
Ho2 Ho 0.31234(6) 0.16822(3) 0.23077(6) 0.020 Uani 1 1 d .
Ho1 Ho 0.12503(6) 0.10276(3) 0.24501(6) 0.021 Uani 1 1 d .
Mn2 Mn 0.4360(2) 0.17149(9) 0.0964(2) 0.020 Uani 1 1 d .
Mn1 Mn -0.0838(2) 0.08873(9) 0.1125(2) 0.024 Uani 1 1 d .
Cl1 Cl 0.7517(4) 0.1583(3) 0.3302(5) 0.070 Uani 1 1 d .
Cl2 Cl 0.2045(5) 0.1406(2) 0.5635(5) 0.057 Uani 1 1 d .
O1 O -0.2934(10) -0.0092(4) 0.1009(11) 0.034 Uani 1 1 d .
O2 O -0.1654(9) 0.0454(4) 0.0827(10) 0.028 Uani 1 1 d .
O3 O -0.0029(9) 0.1331(4) 0.1415(9) 0.021 Uani 1 1 d .
O4 O -0.1852(10) 0.1249(5) 0.1752(10) 0.032 Uani 1 1 d D
H4 H -0.217(12) 0.122(4) 0.210(12) 0.048 Uiso 1 1 d D
O5 O -0.0136(9) 0.0619(4) 0.0246(10) 0.029 Uani 1 1 d .
O6 O 0.1271(9) 0.0782(4) 0.1086(9) 0.024 Uani 1 1 d .
O7 O 0.0570(9) 0.1494(4) 0.3293(10) 0.027 Uani 1 1 d .
O8 O 0.1723(9) 0.1699(4) 0.2500(9) 0.020 Uani 1 1 d .
O9 O 0.4202(9) 0.2040(4) 0.1908(9) 0.022 Uani 1 1 d .
O10 O 0.3543(9) 0.1994(4) 0.3738(10) 0.028 Uani 1 1 d D
O11 O 0.4384(8) 0.1322(4) 0.3414(9) 0.024 Uani 1 1 d .
O12 O 0.2767(8) 0.1024(4) 0.2647(9) 0.021 Uani 1 1 d .
O13 O 0.1726(10) 0.0880(4) 0.4007(10) 0.029 Uani 1 1 d D
O14 O -0.0053(9) 0.0655(4) 0.2213(9) 0.024 Uani 1 1 d .
O15 O 0.2159(9) 0.1719(4) 0.0870(9) 0.023 Uani 1 1 d .
O16 O 0.2996(9) 0.1830(4) -0.0030(10) 0.025 Uani 1 1 d .
O17 O 0.6037(10) 0.2678(4) 0.0357(10) 0.032 Uani 1 1 d .
O18 O 0.4820(9) 0.2123(4) 0.0408(10) 0.025 Uani 1 1 d .
O19 O 0.5801(10) 0.1506(5) 0.1703(11) 0.034 Uani 1 1 d D
O20 O 0.3868(8) 0.1288(4) 0.1498(9) 0.021 Uani 1 1 d .
O21 O 0.8452(14) 0.2375(7) 0.4358(14) 0.069 Uani 1 1 d .
H21A H 0.8203 0.2182 0.4038 0.104 Uiso 1 1 calc R
O22 O 0.3758(14) 0.1550(8) 0.5175(13) 0.071 Uani 1 1 d .
H22 H 0.3339 0.1399 0.5182 0.106 Uiso 1 1 calc R
O23 O 0.697(2) 0.0937(11) 0.603(2) 0.136 Uani 1 1 d D
H23 H 0.7150 0.0777 0.5718 0.203 Uiso 1 1 calc R
O24 O 0.737(3) 0.0878(14) 0.452(3) 0.171 Uani 1 1 d D
H24 H 0.7769 0.1045 0.4735 0.256 Uiso 1 1 calc R
N1 N -0.1555(11) 0.1250(5) 0.0051(12) 0.026 Uani 1 1 d .
N2 N 0.1670(11) 0.0262(5) 0.2806(11) 0.024 Uani 1 1 d .
N3 N 0.2754(11) 0.2450(5) 0.2222(12) 0.026 Uani 1 1 d .
N4 N 0.4495(11) 0.1251(5) 0.0122(12) 0.023 Uani 1 1 d .
C1 C -0.2743(18) 0.0102(7) 0.1862(16) 0.042 Uani 1 1 d .
H1B H -0.2270 0.0301 0.1934 0.062 Uiso 1 1 calc R
H1C H -0.2555 -0.0101 0.2329 0.062 Uiso 1 1 calc R
H1D H -0.3274 0.0239 0.1897 0.062 Uiso 1 1 calc R
C2 C -0.3120(14) 0.0173(6) 0.0279(15) 0.027 Uani 1 1 d .
C3 C -0.3943(13) 0.0147(6) -0.0400(15) 0.027 Uani 1 1 d .
H3 H -0.4359 -0.0045 -0.0336 0.032 Uiso 1 1 calc R
C4 C -0.4178(14) 0.0386(7) -0.1156(15) 0.032 Uani 1 1 d .
C5 C -0.5095(14) 0.0354(8) -0.1842(15) 0.036 Uani 1 1 d .
H5A H -0.5152 0.0093 -0.2144 0.053 Uiso 1 1 calc R
H5B H -0.5174 0.0572 -0.2273 0.053 Uiso 1 1 calc R
H5C H -0.5545 0.0376 -0.1549 0.053 Uiso 1 1 calc R
C6 C -0.3535(14) 0.0662(6) -0.1236(15) 0.028 Uani 1 1 d .
H6 H -0.3671 0.0829 -0.1744 0.034 Uiso 1 1 calc R
C7 C -0.2699(14) 0.0699(7) -0.0592(15) 0.029 Uani 1 1 d .
C8 C -0.2469(13) 0.0451(6) 0.0176(15) 0.027 Uani 1 1 d .
C9 C -0.2004(15) 0.0986(7) -0.0743(15) 0.032 Uani 1 1 d .
H9A H -0.1550 0.0825 -0.0890 0.039 Uiso 1 1 calc R
H9B H -0.2292 0.1162 -0.1253 0.039 Uiso 1 1 calc R
C10 C -0.0807(14) 0.1506(7) -0.0127(15) 0.031 Uani 1 1 d .
H10A H -0.0489 0.1340 -0.0444 0.037 Uiso 1 1 calc R
H10B H -0.1067 0.1741 -0.0501 0.037 Uiso 1 1 calc R
C11 C -0.0160(14) 0.1651(6) 0.0751(15) 0.027 Uani 1 1 d .
H11A H 0.0412 0.1721 0.0672 0.033 Uiso 1 1 calc R
H11B H -0.0398 0.1895 0.0950 0.033 Uiso 1 1 calc R
C12 C -0.2244(13) 0.1525(6) 0.0259(15) 0.028 Uani 1 1 d .
H12A H -0.2830 0.1394 0.0044 0.033 Uiso 1 1 calc R
H12B H -0.2281 0.1783 -0.0062 0.033 Uiso 1 1 calc R
C13 C -0.2013(16) 0.1617(7) 0.1284(17) 0.036 Uani 1 1 d D
H13A H -0.1484 0.1792 0.1484 0.044 Uiso 1 1 calc R
H13B H -0.2511 0.1760 0.1394 0.044 Uiso 1 1 calc R
C14 C 0.1022(15) 0.0502(8) -0.0384(16) 0.040 Uani 1 1 d .
H14A H 0.1065 0.0207 -0.0374 0.061 Uiso 1 1 calc R
H14B H 0.1603 0.0619 -0.0313 0.061 Uiso 1 1 calc R
H14C H 0.0604 0.0589 -0.0947 0.061 Uiso 1 1 calc R
C15 C 0.0695(14) 0.0646(6) 0.0382(15) 0.026 Uani 1 1 d .
C16 C 0.5264(14) 0.1502(7) 0.3798(17) 0.033 Uani 1 1 d .
H16A H 0.5487 0.1442 0.4430 0.050 Uiso 1 1 calc R
H16B H 0.5225 0.1795 0.3712 0.050 Uiso 1 1 calc R
H16C H 0.5667 0.1390 0.3509 0.050 Uiso 1 1 calc R
C17 C 0.4321(14) 0.0895(6) 0.3404(14) 0.026 Uani 1 1 d .
C18 C 0.5034(14) 0.0635(7) 0.3782(15) 0.029 Uani 1 1 d .
H18 H 0.5606 0.0743 0.4058 0.035 Uiso 1 1 calc R
C19 C 0.4906(14) 0.0213(7) 0.3754(14) 0.029 Uani 1 1 d .
C20 C 0.5681(15) -0.0074(7) 0.4178(16) 0.038 Uani 1 1 d .
H20A H 0.5456 -0.0348 0.4190 0.057 Uiso 1 1 calc R
H20B H 0.5992 0.0015 0.4781 0.057 Uiso 1 1 calc R
H20C H 0.6088 -0.0071 0.3833 0.057 Uiso 1 1 calc R
C21 C 0.4037(14) 0.0064(6) 0.3344(14) 0.025 Uani 1 1 d .
H21 H 0.3940 -0.0218 0.3336 0.030 Uiso 1 1 calc R
C22 C 0.3309(13) 0.0322(6) 0.2946(14) 0.024 Uani 1 1 d .
C23 C 0.3443(13) 0.0749(6) 0.2987(14) 0.023 Uani 1 1 d .
C24 C 0.2405(13) 0.0135(6) 0.2455(14) 0.024 Uani 1 1 d .
H24A H 0.2239 0.0210 0.1825 0.029 Uiso 1 1 calc R
H24B H 0.2460 -0.0163 0.2492 0.029 Uiso 1 1 calc R
C25 C 0.1915(14) 0.0165(6) 0.3795(15) 0.029 Uani 1 1 d .
H25A H 0.2351 -0.0057 0.3942 0.034 Uiso 1 1 calc R
H25B H 0.1381 0.0073 0.3926 0.034 Uiso 1 1 calc R
C26 C 0.2305(15) 0.0534(6) 0.4377(15) 0.031 Uani 1 1 d D
H26A H 0.2326 0.0484 0.4992 0.037 Uiso 1 1 calc R
H26B H 0.2912 0.0588 0.4371 0.037 Uiso 1 1 calc R
C27 C 0.0833(14) 0.0038(6) 0.2294(15) 0.028 Uani 1 1 d .
H27A H 0.0870 -0.0246 0.2495 0.033 Uiso 1 1 calc R
H27B H 0.0769 0.0039 0.1658 0.033 Uiso 1 1 calc R
C28 C 0.0029(14) 0.0245(6) 0.2441(15) 0.027 Uani 1 1 d D
H28A H -0.0513 0.0102 0.2088 0.033 Uiso 1 1 calc R
H28B H 0.0073 0.0218 0.3069 0.033 Uiso 1 1 calc R
C29 C -0.0009(15) 0.1377(7) 0.3806(16) 0.035 Uani 1 1 d .
H29A H 0.0129 0.1542 0.4340 0.053 Uiso 1 1 calc R
H29B H 0.0085 0.1092 0.3969 0.053 Uiso 1 1 calc R
H29C H -0.0626 0.1420 0.3449 0.053 Uiso 1 1 calc R
C30 C 0.0511(13) 0.1895(6) 0.2993(14) 0.026 Uani 1 1 d .
C31 C -0.0132(14) 0.2176(6) 0.3055(14) 0.027 Uani 1 1 d .
H31 H -0.0559 0.2101 0.3324 0.032 Uiso 1 1 calc R
C32 C -0.0133(14) 0.2575(7) 0.2710(15) 0.028 Uani 1 1 d .
C33 C -0.0867(16) 0.2874(7) 0.2746(17) 0.039 Uani 1 1 d .
H33A H -0.0626 0.3148 0.2845 0.059 Uiso 1 1 calc R
H33B H -0.1087 0.2798 0.3230 0.059 Uiso 1 1 calc R
H33C H -0.1353 0.2864 0.2188 0.059 Uiso 1 1 calc R
C34 C 0.0504(13) 0.2675(6) 0.2322(14) 0.026 Uani 1 1 d .
H34 H 0.0505 0.2939 0.2090 0.031 Uiso 1 1 calc R
C35 C 0.1161(13) 0.2390(6) 0.2262(14) 0.021 Uani 1 1 d .
C36 C 0.1159(13) 0.1995(6) 0.2565(13) 0.023 Uani 1 1 d .
C37 C 0.1771(14) 0.2525(6) 0.1745(15) 0.027 Uani 1 1 d .
H37A H 0.1600 0.2381 0.1174 0.033 Uiso 1 1 calc R
H37B H 0.1681 0.2817 0.1618 0.033 Uiso 1 1 calc R
C38 C 0.3255(13) 0.2636(6) 0.1639(15) 0.024 Uani 1 1 d .
H38A H 0.3260 0.2933 0.1695 0.029 Uiso 1 1 calc R
H38B H 0.2946 0.2567 0.1014 0.029 Uiso 1 1 calc R
C39 C 0.4210(14) 0.2479(6) 0.1905(16) 0.029 Uani 1 1 d .
H39A H 0.4501 0.2577 0.1482 0.035 Uiso 1 1 calc R
H39B H 0.4548 0.2580 0.2498 0.035 Uiso 1 1 calc R
C40 C 0.3050(15) 0.2656(6) 0.3114(14) 0.029 Uani 1 1 d .
H40A H 0.2639 0.2879 0.3115 0.034 Uiso 1 1 calc R
H40B H 0.3644 0.2774 0.3218 0.034 Uiso 1 1 calc R
C41 C 0.3081(15) 0.2363(6) 0.3862(15) 0.031 Uani 1 1 d D
H41A H 0.3397 0.2487 0.4438 0.037 Uiso 1 1 calc R
H41B H 0.2474 0.2296 0.3852 0.037 Uiso 1 1 calc R
C42 C 0.1431(16) 0.1736(9) -0.0702(16) 0.045 Uani 1 1 d .
H42A H 0.1071 0.1977 -0.0726 0.067 Uiso 1 1 calc R
H42B H 0.1092 0.1496 -0.0653 0.067 Uiso 1 1 calc R
H42C H 0.1595 0.1718 -0.1241 0.067 Uiso 1 1 calc R
C43 C 0.2262(13) 0.1761(6) 0.0094(14) 0.023 Uani 1 1 d .
C44 C 0.6830(15) 0.2914(7) 0.0475(17) 0.036 Uani 1 1 d .
H44A H 0.7342 0.2734 0.0611 0.054 Uiso 1 1 calc R
H44B H 0.6906 0.3105 0.0962 0.054 Uiso 1 1 calc R
H44C H 0.6778 0.3064 -0.0067 0.054 Uiso 1 1 calc R
C45 C 0.5880(14) 0.2366(6) -0.0263(14) 0.025 Uani 1 1 d .
C46 C 0.6293(14) 0.2339(7) -0.0927(14) 0.028 Uani 1 1 d .
H46 H 0.6701 0.2541 -0.0962 0.033 Uiso 1 1 calc R
C47 C 0.6105(14) 0.2016(7) -0.1537(14) 0.029 Uani 1 1 d .
C48 C 0.6553(16) 0.1995(8) -0.2259(17) 0.039 Uani 1 1 d .
H48A H 0.6239 0.2172 -0.2749 0.059 Uiso 1 1 calc R
H48B H 0.6535 0.1717 -0.2472 0.059 Uiso 1 1 calc R
H48C H 0.7168 0.2083 -0.2014 0.059 Uiso 1 1 calc R
C49 C 0.5512(14) 0.1710(7) -0.1452(15) 0.028 Uani 1 1 d .
H49 H 0.5402 0.1484 -0.1836 0.034 Uiso 1 1 calc R
C50 C 0.5082(14) 0.1737(6) -0.0804(15) 0.026 Uani 1 1 d .
C51 C 0.5235(13) 0.2072(6) -0.0209(14) 0.022 Uani 1 1 d .
C52 C 0.4380(14) 0.1418(6) -0.0800(14) 0.026 Uani 1 1 d .
H52A H 0.3786 0.1540 -0.1039 0.031 Uiso 1 1 calc R
H52B H 0.4415 0.1193 -0.1193 0.031 Uiso 1 1 calc R
C53 C 0.3726(14) 0.0969(6) 0.0093(15) 0.025 Uani 1 1 d .
H53A H 0.3814 0.0705 -0.0155 0.030 Uiso 1 1 calc R
H53B H 0.3167 0.1087 -0.0293 0.030 Uiso 1 1 calc R
C54 C 0.3669(14) 0.0910(6) 0.1026(14) 0.023 Uani 1 1 d .
H54A H 0.3068 0.0819 0.0990 0.028 Uiso 1 1 calc R
H54B H 0.4095 0.0700 0.1341 0.028 Uiso 1 1 calc R
C55 C 0.5400(14) 0.1038(6) 0.0510(14) 0.027 Uani 1 1 d .
H55A H 0.5322 0.0748 0.0362 0.032 Uiso 1 1 calc R
H55B H 0.5810 0.1149 0.0218 0.032 Uiso 1 1 calc R
C56 C 0.5827(14) 0.1078(6) 0.1500(15) 0.026 Uani 1 1 d D
H56A H 0.5499 0.0918 0.1814 0.031 Uiso 1 1 calc R
H56B H 0.6445 0.0981 0.1679 0.031 Uiso 1 1 calc R
C57 C 0.9087(18) 0.2226(8) 0.5121(17) 0.050 Uani 1 1 d .
H57A H 0.9667 0.2223 0.5035 0.075 Uiso 1 1 calc R
H57B H 0.8928 0.1951 0.5237 0.075 Uiso 1 1 calc R
H57C H 0.9108 0.2399 0.5623 0.075 Uiso 1 1 calc R
C58 C 0.452(2) 0.1446(10) 0.589(2) 0.066 Uani 1 1 d .
H58A H 0.4880 0.1688 0.6097 0.100 Uiso 1 1 calc R
H58B H 0.4873 0.1248 0.5686 0.100 Uiso 1 1 calc R
H58C H 0.4348 0.1330 0.6368 0.100 Uiso 1 1 calc R
C59 C 0.768(3) 0.1034(13) 0.683(3) 0.129 Uani 1 1 d D
H59A H 0.8213 0.1105 0.6677 0.194 Uiso 1 1 calc R
H59B H 0.7809 0.0800 0.7221 0.194 Uiso 1 1 calc R
H59C H 0.7510 0.1262 0.7124 0.194 Uiso 1 1 calc R
C60 C 0.768(4) 0.0575(15) 0.397(4) 0.158 Uani 1 1 d D
H60A H 0.7629 0.0695 0.3393 0.236 Uiso 1 1 calc R
H60B H 0.7311 0.0333 0.3879 0.236 Uiso 1 1 calc R
H60C H 0.8295 0.0504 0.4272 0.236 Uiso 1 1 calc R
H10 H 0.352(10) 0.185(2) 0.421(6) 0.236 Uiso 1 1 d D
H13 H 0.16(3) 0.101(11) 0.442(7) 0.236 Uiso 1 1 d D
H19 H 0.631(12) 0.158(5) 0.21(3) 0.236 Uiso 1 1 d D
O25 O 0.800(3) 0.9057(12) 0.235(2) 0.174 Uani 1 1 d D
H25 H 0.8164 0.8817 0.2450 0.261 Uiso 1 1 calc R
C61 C 0.816(4) 0.9272(14) 0.320(3) 0.126 Uani 1 1 d D
H61A H 0.8791 0.9333 0.3451 0.190 Uiso 1 1 calc R
H61B H 0.7978 0.9101 0.3609 0.190 Uiso 1 1 calc R
H61C H 0.7822 0.9523 0.3099 0.190 Uiso 1 1 calc R

loop_
_atom_site_aniso_label
_atom_site_aniso_U_11
_atom_site_aniso_U_22
_atom_site_aniso_U_33
_atom_site_aniso_U_23
_atom_site_aniso_U_13
_atom_site_aniso_U_12
Ho2 0.011 0.020 0.030 -0.002 0.009 -0.001
Ho1 0.011 0.021 0.031 0.000 0.008 0.000
Mn2 0.013 0.019 0.032 -0.002 0.011 -0.001
Mn1 0.011 0.024 0.036 0.002 0.007 -0.003
Cl1 0.019 0.140 0.049 -0.032 0.008 0.002
Cl2 0.052 0.066 0.059 -0.025 0.026 -0.016
O1 0.025 0.031 0.047 0.000 0.013 -0.009
O2 0.011 0.029 0.041 0.002 0.003 -0.007
O3 0.013 0.024 0.026 0.004 0.005 0.002
O4 0.019 0.043 0.037 0.003 0.014 0.000
O5 0.016 0.038 0.036 -0.008 0.010 -0.001
O6 0.011 0.024 0.035 0.000 0.004 0.002
O7 0.014 0.030 0.043 0.003 0.018 0.003
O8 0.013 0.018 0.033 0.001 0.013 0.002
O9 0.019 0.018 0.033 -0.007 0.013 -0.004
O10 0.019 0.029 0.038 -0.005 0.012 0.002
O11 0.006 0.027 0.039 -0.004 0.007 -0.002
O12 0.007 0.024 0.028 0.003 -0.001 0.004
O13 0.024 0.028 0.035 0.004 0.008 0.008
O14 0.015 0.023 0.033 0.003 0.009 -0.003
O15 0.018 0.024 0.030 -0.001 0.011 -0.002
O16 0.016 0.021 0.038 0.006 0.009 0.002
O17 0.022 0.032 0.050 -0.006 0.022 -0.009
O18 0.021 0.023 0.038 0.001 0.017 0.000
O19 0.019 0.033 0.051 -0.007 0.015 0.002
O20 0.013 0.016 0.035 -0.002 0.010 -0.002
O21 0.045 0.106 0.061 0.020 0.023 0.015
O22 0.050 0.114 0.047 0.024 0.014 -0.013
O23 0.134 0.125 0.125 0.010 0.010 0.003
O24 0.161 0.171 0.148 -0.010 0.005 -0.008
N1 0.012 0.028 0.036 0.002 0.005 -0.001
N2 0.013 0.028 0.030 0.006 0.007 0.000
N3 0.012 0.029 0.037 -0.006 0.009 -0.002
N4 0.017 0.018 0.036 -0.002 0.012 -0.002
C1 0.049 0.034 0.046 -0.005 0.020 -0.009
C2 0.020 0.024 0.035 -0.010 0.008 0.000
C3 0.011 0.024 0.047 -0.012 0.011 -0.002
C4 0.016 0.035 0.041 -0.014 0.005 0.000
C5 0.017 0.051 0.037 -0.017 0.007 -0.002
C6 0.017 0.031 0.039 -0.004 0.012 0.000
C7 0.016 0.029 0.040 -0.007 0.005 -0.001
C8 0.010 0.029 0.046 -0.008 0.015 -0.006
C9 0.017 0.041 0.037 0.002 0.006 0.000
C10 0.019 0.038 0.036 0.010 0.010 0.001
C11 0.018 0.026 0.040 0.007 0.011 0.004
C12 0.010 0.027 0.042 -0.002 0.004 -0.002
C13 0.019 0.036 0.057 -0.003 0.016 0.000
C14 0.019 0.058 0.042 -0.006 0.007 -0.001
C15 0.021 0.023 0.036 0.004 0.014 0.003
C16 0.014 0.036 0.050 -0.009 0.010 -0.003
C17 0.016 0.031 0.033 0.000 0.008 0.003
C18 0.016 0.038 0.032 0.000 0.007 0.003
C19 0.020 0.036 0.028 0.006 0.004 0.013
C20 0.024 0.042 0.045 0.009 0.007 0.015
C21 0.019 0.025 0.035 0.000 0.012 0.005
C22 0.017 0.028 0.028 0.000 0.010 0.002
C23 0.010 0.032 0.028 -0.005 0.009 -0.004
C24 0.016 0.023 0.033 0.000 0.007 0.003
C25 0.015 0.026 0.044 0.009 0.007 0.006
C26 0.024 0.035 0.034 0.004 0.010 0.004
C27 0.028 0.022 0.036 0.001 0.013 -0.008
C28 0.018 0.028 0.034 0.005 0.006 -0.003
C29 0.027 0.041 0.048 0.008 0.026 -0.001
C30 0.011 0.029 0.034 -0.006 0.002 -0.004
C31 0.020 0.035 0.032 -0.005 0.017 0.000
C32 0.018 0.033 0.031 -0.003 0.004 0.005
C33 0.024 0.041 0.056 -0.003 0.017 0.011
C34 0.017 0.027 0.033 -0.001 0.007 0.003
C35 0.016 0.016 0.034 -0.010 0.012 -0.005
C36 0.015 0.029 0.025 -0.004 0.009 -0.003
C37 0.019 0.023 0.042 -0.004 0.014 0.001
C38 0.019 0.019 0.041 -0.002 0.020 -0.004
C39 0.020 0.025 0.049 -0.007 0.019 -0.008
C40 0.021 0.025 0.042 -0.013 0.013 -0.002
C41 0.021 0.031 0.043 -0.014 0.015 -0.004
C42 0.022 0.083 0.030 0.005 0.009 -0.012
C43 0.014 0.017 0.035 0.004 0.006 0.001
C44 0.021 0.039 0.047 -0.010 0.011 -0.013
C45 0.018 0.027 0.034 0.005 0.013 0.002
C46 0.018 0.031 0.033 0.004 0.008 0.001
C47 0.018 0.038 0.031 0.007 0.009 0.007
C48 0.027 0.049 0.050 -0.003 0.023 0.001
C49 0.016 0.037 0.032 0.003 0.007 0.005
C50 0.018 0.023 0.039 0.005 0.011 0.003
C51 0.017 0.023 0.027 0.006 0.006 0.005
C52 0.021 0.022 0.033 -0.003 0.007 0.000
C53 0.020 0.017 0.041 -0.003 0.014 0.000
C54 0.017 0.014 0.044 -0.001 0.017 0.004
C55 0.021 0.026 0.035 0.003 0.011 0.006
C56 0.016 0.024 0.039 -0.001 0.010 0.004
C57 0.042 0.057 0.048 -0.008 0.011 0.003
C58 0.063 0.077 0.064 0.019 0.027 0.026
C59 0.133 0.103 0.116 -0.007 -0.010 0.005
C60 0.204 0.116 0.131 -0.015 0.022 -0.017
O25 0.201 0.150 0.130 -0.005 -0.006 0.004
C61 0.153 0.115 0.089 -0.002 0.007 0.011

loop_
_atom_type_symbol
_atom_type_description
_atom_type_scat_dispersion_real
_atom_type_scat_dispersion_imag
_atom_type_scat_source
C C 0.0033 0.0016 'International Tables Vol C Tables 4.2.6.8 and 6.1.1.4'
H H 0.0000 0.0000 'International Tables Vol C Tables 4.2.6.8 and 6.1.1.4'
N N 0.0061 0.0033 'International Tables Vol C Tables 4.2.6.8 and 6.1.1.4'
O O 0.0106 0.0060 'International Tables Vol C Tables 4.2.6.8 and 6.1.1.4'
Mn Mn 0.3368 0.7283 'International Tables Vol C Tables 4.2.6.8 and 6.1.1.4'
Ho Ho -0.2175 4.6783 'International Tables Vol C Tables 4.2.6.8 and 6.1.1.4'
Cl Cl 0.1484 0.1585 'International Tables Vol C Tables 4.2.6.8 and 6.1.1.4'

loop_
_geom_angle_atom_site_label_1
_geom_angle_atom_site_label_2
_geom_angle_atom_site_label_3
_geom_angle
O15 Ho2 O9 90.9(5)
O15 Ho2 O8 76.8(5)
O9 Ho2 O8 146.8(4)
O15 Ho2 O12 98.2(5)
O9 Ho2 O12 141.5(4)
O8 Ho2 O12 71.5(4)
O15 Ho2 O10 144.5(5)
O9 Ho2 O10 92.1(5)
O8 Ho2 O10 81.6(5)
O12 Ho2 O10 101.1(5)
O15 Ho2 O20 77.4(5)
O9 Ho2 O20 66.1(4)
O8 Ho2 O20 137.5(4)
O12 Ho2 O20 79.6(4)
O10 Ho2 O20 135.3(5)
O15 Ho2 O11 148.0(5)
O9 Ho2 O11 86.5(5)
O8 Ho2 O11 120.0(4)
O12 Ho2 O11 66.3(4)
O10 Ho2 O11 67.4(5)
O20 Ho2 O11 72.5(5)
O15 Ho2 N3 80.2(5)
O9 Ho2 N3 70.4(5)
O8 Ho2 N3 77.0(5)
O12 Ho2 N3 147.9(5)
O10 Ho2 N3 67.7(5)
O20 Ho2 N3 130.1(5)
O11 Ho2 N3 128.1(5)
O15 Ho2 Mn2 72.8(3)
O9 Ho2 Mn2 34.3(3)
O8 Ho2 Mn2 149.5(3)
O12 Ho2 Mn2 114.3(3)
O10 Ho2 Mn2 123.7(3)
O20 Ho2 Mn2 34.7(3)
O11 Ho2 Mn2 87.9(3)
N3 Ho2 Mn2 96.0(4)
O15 Ho2 Ho1 78.6(3)
O9 Ho2 Ho1 167.7(3)
O8 Ho2 Ho1 36.6(3)
O12 Ho2 Ho1 36.7(3)
O10 Ho2 Ho1 100.1(3)
O20 Ho2 Ho1 105.0(3)
O11 Ho2 Ho1 99.1(3)
N3 Ho2 Ho1 113.3(4)
Mn2 Ho2 Ho1 134.44(6)
O6 Ho1 O8 105.2(5)
O6 Ho1 O12 78.6(5)
O8 Ho1 O12 72.0(4)
O6 Ho1 O14 86.6(5)
O8 Ho1 O14 140.0(5)
O12 Ho1 O14 147.8(5)
O6 Ho1 O3 76.4(5)
O8 Ho1 O3 79.6(5)
O12 Ho1 O3 135.3(4)
O14 Ho1 O3 66.0(5)
O6 Ho1 O13 143.1(5)
O8 Ho1 O13 99.5(5)
O12 Ho1 O13 83.6(5)
O14 Ho1 O13 91.8(5)
O3 Ho1 O13 135.7(5)
O6 Ho1 O7 148.4(5)
O8 Ho1 O7 65.7(4)
O12 Ho1 O7 122.4(5)
O14 Ho1 O7 84.1(5)
O3 Ho1 O7 72.2(5)
O13 Ho1 O7 67.5(5)
O6 Ho1 N2 77.8(5)
O8 Ho1 N2 148.0(5)
O12 Ho1 N2 77.6(5)
O14 Ho1 N2 71.3(5)
O3 Ho1 N2 130.8(5)
O13 Ho1 N2 66.9(5)
O7 Ho1 N2 126.7(5)
O6 Ho1 Mn1 70.7(3)
O8 Ho1 Mn1 113.4(3)
O12 Ho1 Mn1 149.2(3)
O14 Ho1 Mn1 34.4(3)
O3 Ho1 Mn1 33.9(3)
O13 Ho1 Mn1 123.0(4)
O7 Ho1 Mn1 84.9(3)
N2 Ho1 Mn1 97.8(4)
O6 Ho1 Ho2 84.0(3)
O8 Ho1 Ho2 36.9(3)
O12 Ho1 Ho2 37.1(3)
O14 Ho1 Ho2 167.5(3)
O3 Ho1 Ho2 103.6(3)
O13 Ho1 Ho2 100.7(4)
O7 Ho1 Ho2 99.6(3)
N2 Ho1 Ho2 114.5(4)
Mn1 Ho1 Ho2 133.59(6)
O18 Mn2 O9 97.8(6)
O18 Mn2 O20 178.2(6)
O9 Mn2 O20 83.7(6)
O18 Mn2 N4 95.0(6)
O9 Mn2 N4 166.8(6)
O20 Mn2 N4 83.6(6)
O18 Mn2 O16 88.9(6)
O9 Mn2 O16 96.8(6)
O20 Mn2 O16 89.9(5)
N4 Mn2 O16 86.9(6)
O18 Mn2 O19 89.0(6)
O9 Mn2 O19 97.1(6)
O20 Mn2 O19 91.9(6)
N4 Mn2 O19 79.7(6)
O16 Mn2 O19 166.2(5)
O18 Mn2 Ho2 136.2(4)
O9 Mn2 Ho2 42.9(4)
O20 Mn2 Ho2 44.8(4)
N4 Mn2 Ho2 126.1(5)
O16 Mn2 Ho2 79.9(4)
O19 Mn2 Ho2 110.7(4)
O2 Mn1 O3 179.0(6)
O2 Mn1 O14 96.9(6)
O3 Mn1 O14 84.0(6)
O2 Mn1 N1 94.3(7)
O3 Mn1 N1 84.8(6)
O14 Mn1 N1 168.3(6)
O2 Mn1 O5 89.0(6)
O3 Mn1 O5 91.3(5)
O14 Mn1 O5 95.5(6)
N1 Mn1 O5 88.0(6)
O2 Mn1 O4 89.0(6)
O3 Mn1 O4 90.5(5)
O14 Mn1 O4 98.5(5)
N1 Mn1 O4 78.4(6)
O5 Mn1 O4 166.0(6)
O2 Mn1 Ho1 136.7(5)
O3 Mn1 Ho1 44.3(4)
O14 Mn1 Ho1 42.8(4)
N1 Mn1 Ho1 127.3(5)
O5 Mn1 Ho1 81.7(4)
O4 Mn1 Ho1 108.9(4)
C2 O1 C1 115.1(17)
C8 O2 Mn1 127.1(13)
C11 O3 Mn1 116.7(12)
C11 O3 Ho1 134.1(11)
Mn1 O3 Ho1 101.8(6)
C13 O4 Mn1 103.7(12)
C15 O5 Mn1 124.4(14)
C15 O6 Ho1 136.0(13)
C30 O7 C29 117.0(16)
C30 O7 Ho1 113.0(11)
C29 O7 Ho1 126.4(12)
C36 O8 Ho1 118.3(11)
C36 O8 Ho2 135.0(12)
Ho1 O8 Ho2 106.5(5)
C39 O9 Mn2 123.4(13)
C39 O9 Ho2 121.0(11)
Mn2 O9 Ho2 102.8(5)
C41 O10 Ho2 119.0(12)
C17 O11 C16 117.7(15)
C17 O11 Ho2 115.3(11)
C16 O11 Ho2 123.1(13)
C23 O12 Ho1 134.5(11)
C23 O12 Ho2 118.9(11)
Ho1 O12 Ho2 106.2(5)
C26 O13 Ho1 121.5(12)
C28 O14 Mn1 126.5(13)
C28 O14 Ho1 117.6(12)
Mn1 O14 Ho1 102.8(6)
C43 O15 Ho2 134.3(12)
C43 O16 Mn2 125.7(13)
C45 O17 C44 116.3(16)
C51 O18 Mn2 127.1(12)
C56 O19 Mn2 105.7(12)
C54 O20 Mn2 117.0(11)
C54 O20 Ho2 133.5(11)
Mn2 O20 Ho2 100.5(5)
C9 N1 C12 109.9(16)
C9 N1 C10 110.1(16)
C12 N1 C10 110.9(16)
C9 N1 Mn1 110.1(13)
C12 N1 Mn1 113.5(13)
C10 N1 Mn1 102.1(12)
C24 N2 C27 108.4(16)
C24 N2 C25 110.5(16)
C27 N2 C25 110.2(16)
C24 N2 Ho1 111.2(11)
C27 N2 Ho1 103.5(12)
C25 N2 Ho1 112.7(12)
C40 N3 C37 111.0(16)
C40 N3 C38 109.1(16)
C37 N3 C38 106.4(16)
C40 N3 Ho2 113.1(13)
C37 N3 Ho2 111.3(12)
C38 N3 Ho2 105.6(11)
C52 N4 C53 110.0(16)
C52 N4 C55 111.2(15)
C53 N4 C55 111.8(15)
C52 N4 Mn2 110.4(12)
C53 N4 Mn2 102.7(11)
C55 N4 Mn2 110.4(12)
C3 C2 O1 119.5(19)
C3 C2 C8 119(2)
O1 C2 C8 121.6(19)
C4 C3 C2 124(2)
C3 C4 C6 116(2)
C3 C4 C5 121(2)
C6 C4 C5 123(2)
C7 C6 C4 123(2)
C6 C7 C8 120(2)
C6 C7 C9 120(2)
C8 C7 C9 119.5(19)
O2 C8 C7 124.4(18)
O2 C8 C2 117.4(19)
C7 C8 C2 118(2)
N1 C9 C7 113.3(18)
C11 C10 N1 109.5(17)
O3 C11 C10 109.7(16)
N1 C12 C13 112.8(17)
O4 C13 C12 108.9(18)
O5 C15 O6 125.9(19)
O5 C15 C14 115.9(19)
O6 C15 C14 118.1(18)
C18 C17 O11 124.2(19)
C18 C17 C23 122(2)
O11 C17 C23 113.5(17)
C17 C18 C19 120(2)
C18 C19 C21 117.9(19)
C18 C19 C20 121(2)
C21 C19 C20 121(2)
C19 C21 C22 123(2)
C21 C22 C23 119.0(19)
C21 C22 C24 119.2(18)
C23 C22 C24 121.7(18)
O12 C23 C22 123.1(17)
O12 C23 C17 119.1(18)
C22 C23 C17 117.8(19)
N2 C24 C22 114.3(17)
N2 C25 C26 112.2(17)
O13 C26 C25 107.0(17)
N2 C27 C28 109.5(17)
O14 C28 C27 113.9(16)
O7 C30 C31 124.8(18)
O7 C30 C36 113.5(17)
C31 C30 C36 121.7(19)
C30 C31 C32 119.5(19)
C34 C32 C31 118.8(19)
C34 C32 C33 122(2)
C31 C32 C33 118.8(19)
C32 C34 C35 122(2)
C36 C35 C34 120.8(18)
C36 C35 C37 122.2(17)
C34 C35 C37 116.6(18)
O8 C36 C35 125.2(17)
O8 C36 C30 117.4(18)
C35 C36 C30 117.4(18)
N3 C37 C35 114.3(18)
N3 C38 C39 111.1(17)
O9 C39 C38 109.2(16)
N3 C40 C41 111.9(17)
O10 C41 C40 108.3(16)
O16 C43 O15 124.6(19)
O16 C43 C42 118.7(19)
O15 C43 C42 116.7(18)
O17 C45 C46 123.8(18)
O17 C45 C51 115.3(17)
C46 C45 C51 121(2)
C47 C46 C45 121(2)
C46 C47 C49 118.2(19)
C46 C47 C48 120(2)
C49 C47 C48 122(2)
C50 C49 C47 121(2)
C49 C50 C51 121.0(19)
C49 C50 C52 118.8(19)
C51 C50 C52 119.9(18)
O18 C51 C50 123.9(18)
O18 C51 C45 118.8(18)
C50 C51 C45 117.3(18)
N4 C52 C50 112.8(17)
N4 C53 C54 110.2(17)
O20 C54 C53 108.9(15)
C56 C55 N4 115.5(16)
O19 C56 C55 106.4(17)

loop_
_geom_bond_atom_site_label_1
_geom_bond_atom_site_label_2
_geom_bond_distance
Ho2 O15 2.283(14)
Ho2 O9 2.298(13)
Ho2 O8 2.308(12)
Ho2 O12 2.315(13)
Ho2 O10 2.356(14)
Ho2 O20 2.357(12)
Ho2 O11 2.469(14)
Ho2 N3 2.556(17)
Ho2 Mn2 3.289(3)
Ho2 Ho1 3.6878(15)
Ho1 O6 2.294(14)
Ho1 O8 2.295(12)
Ho1 O12 2.295(13)
Ho1 O14 2.300(13)
Ho1 O3 2.356(13)
Ho1 O13 2.365(14)
Ho1 O7 2.467(13)
Ho1 N2 2.587(16)
Ho1 Mn1 3.301(3)
Mn2 O18 1.853(13)
Mn2 O9 1.899(13)
Mn2 O20 1.905(13)
Mn2 N4 2.059(16)
Mn2 O16 2.239(14)
Mn2 O19 2.287(15)
Mn1 O2 1.857(13)
Mn1 O3 1.879(13)
Mn1 O14 1.912(14)
Mn1 N1 2.069(17)
Mn1 O5 2.200(14)
Mn1 O4 2.422(15)
O1 C2 1.39(3)
O1 C1 1.42(3)
O2 C8 1.36(2)
O3 C11 1.44(2)
O4 C13 1.38(3)
O5 C15 1.25(2)
O6 C15 1.26(2)
O7 C30 1.38(2)
O7 C29 1.44(2)
O8 C36 1.33(2)
O9 C39 1.42(2)
O10 C41 1.45(2)
O11 C17 1.39(2)
O11 C16 1.44(2)
O12 C23 1.36(2)
O13 C26 1.44(2)
O14 C28 1.37(2)
O15 C43 1.28(2)
O16 C43 1.25(2)
O17 C45 1.37(2)
O17 C44 1.42(2)
O18 C51 1.34(2)
O19 C56 1.43(2)
O20 C54 1.42(2)
O21 C57 1.38(3)
O22 C58 1.40(3)
O23 C59 1.43(2)
O24 C60 1.49(4)
N1 C9 1.49(3)
N1 C12 1.52(3)
N1 C10 1.53(3)
N2 C24 1.49(2)
N2 C27 1.49(3)
N2 C25 1.51(3)
N3 C40 1.49(3)
N3 C37 1.50(3)
N3 C38 1.51(2)
N4 C52 1.50(3)
N4 C53 1.50(2)
N4 C55 1.52(3)
C2 C3 1.39(3)
C2 C8 1.41(3)
C3 C4 1.37(3)
C4 C6 1.38(3)
C4 C5 1.50(3)
C6 C7 1.38(3)
C7 C8 1.40(3)
C7 C9 1.51(3)
C10 C11 1.50(3)
C12 C13 1.56(3)
C14 C15 1.52(3)
C17 C18 1.38(3)
C17 C23 1.40(3)
C18 C19 1.39(3)
C19 C21 1.39(3)
C19 C20 1.51(3)
C21 C22 1.39(3)
C22 C23 1.40(3)
C22 C24 1.51(3)
C25 C26 1.51(3)
C27 C28 1.51(3)
C30 C31 1.39(3)
C30 C36 1.42(3)
C31 C32 1.41(3)
C32 C34 1.36(3)
C32 C33 1.52(3)
C34 C35 1.41(3)
C35 C36 1.37(3)
C35 C37 1.50(3)
C38 C39 1.51(3)
C40 C41 1.50(3)
C42 C43 1.49(3)
C45 C46 1.39(3)
C45 C51 1.41(3)
C46 C47 1.39(3)
C47 C49 1.39(3)
C47 C48 1.51(3)
C49 C50 1.39(3)
C50 C51 1.40(3)
C50 C52 1.51(3)
C53 C54 1.51(3)
C55 C56 1.49(3)
O25 C61 1.45(4)
